data_7051146
loop_
_publ_author_name
'Boryczka, Stanis\/law'
'Rozenberg, Mark S.'
'Schreurs, Antoine M. M.'
'Kroon, Jan'
'Starikov, Evgeni B.'
'Steiner, Thomas'

_publ_section_title
;
 A short C--H&#x00B7;&#x00B7;&#x00B7;N hydrogen bond with a very strong
 IR spectroscopic effect
;
_journal_issue 9
_journal_name_full 'New Journal of Chemistry'
_journal_page_first 1111
_journal_paper_doi 10.1039/b102727c
_journal_volume 25
_journal_year 2001
_chemical_formula_sum 'C13 H11 N S Se'
_chemical_formula_weight 292.25
_space_group_IT_number 2
_symmetry_cell_setting triclinic
_symmetry_space_group_name_Hall '-P 1'
_symmetry_space_group_name_H-M 'P -1'
_atom_sites_solution_hydrogens geom
_atom_sites_solution_primary direct
_atom_sites_solution_secondary difmap
_audit_creation_method SHELXL-97
_cell_angle_alpha 75.170(2)
_cell_angle_beta 71.033(3)
_cell_angle_gamma 63.780(2)
_cell_formula_units_Z 2
_cell_length_a 8.6112(3)
_cell_length_b 8.8243(3)
_cell_length_c 9.2589(3)
_cell_measurement_temperature 125(2)
_cell_volume 591.64(4)
_computing_structure_refinement 'SHELXL-97 (Sheldrick, 1997)'
_computing_structure_solution 'SHELXS-97 (Sheldrick, 1990)'
_diffrn_ambient_temperature 125(2)
_diffrn_measured_fraction_theta_full 0.993
_diffrn_measured_fraction_theta_max 0.993
_diffrn_measurement_device_type 'Nonius KappaCCD'
_diffrn_radiation_monochromator graphite
_diffrn_radiation_source 'fine-focus sealed tube'
_diffrn_radiation_type MoK\a
_diffrn_radiation_wavelength 0.71073
_diffrn_reflns_av_R_equivalents 0.0826
_diffrn_reflns_av_sigmaI/netI 0.0505
_diffrn_reflns_limit_h_max 11
_diffrn_reflns_limit_h_min -10
_diffrn_reflns_limit_k_max 11
_diffrn_reflns_limit_k_min -11
_diffrn_reflns_limit_l_max 12
_diffrn_reflns_limit_l_min -12
_diffrn_reflns_number 8849
_diffrn_reflns_theta_full 27.50
_diffrn_reflns_theta_max 27.50
_diffrn_reflns_theta_min 2.35
_exptl_absorpt_coefficient_mu 3.319
_exptl_absorpt_correction_type none
_exptl_crystal_colour yellow
_exptl_crystal_density_diffrn 1.640
_exptl_crystal_density_method 'not measured'
_exptl_crystal_description plate
_exptl_crystal_F_000 292
_exptl_crystal_size_max 0.5
_exptl_crystal_size_mid 0.3
_exptl_crystal_size_min 0.05
_refine_diff_density_max 1.413
_refine_diff_density_min -1.221
_refine_diff_density_rms 0.137
_refine_ls_extinction_method none
_refine_ls_goodness_of_fit_ref 1.029
_refine_ls_hydrogen_treatment mixed
_refine_ls_matrix_type full
_refine_ls_number_parameters 157
_refine_ls_number_reflns 2704
_refine_ls_number_restraints 0
_refine_ls_restrained_S_all 1.029
_refine_ls_R_factor_all 0.0471
_refine_ls_R_factor_gt 0.0407
_refine_ls_shift/su_max 0.001
_refine_ls_shift/su_mean 0.000
_refine_ls_structure_factor_coef Fsqd
_refine_ls_weighting_details 'calc w=1/[\s^2^(Fo^2^)+(0.0744P)^2^+0.2890P] where P=(Fo^2^+2Fc^2^)/3'
_refine_ls_weighting_scheme calc
_refine_ls_wR_factor_gt 0.1047
_refine_ls_wR_factor_ref 0.1089
_reflns_number_gt 2425
_reflns_number_total 2704
_reflns_threshold_expression >2sigma(I)
_cod_data_source_file b102727c.txt
_cod_data_source_block (I)
_cod_original_cell_volume 591.65(3)
_cod_database_code 7051146

loop_
_symmetry_equiv_pos_as_xyz
'x, y, z'
'-x, -y, -z'

loop_
_atom_site_label
_atom_site_type_symbol
_atom_site_fract_x
_atom_site_fract_y
_atom_site_fract_z
_atom_site_U_iso_or_equiv
_atom_site_adp_type
_atom_site_occupancy
_atom_site_symmetry_multiplicity
_atom_site_calc_flag
_atom_site_refinement_flags
_atom_site_disorder_assembly
_atom_site_disorder_group
Se1 Se 0.12795(4) 0.82797(3) 0.13401(3) 0.01666(13) Uani 1 1 d . . .
S1 S 0.14014(10) 0.46468(9) 0.11853(9) 0.01803(18) Uani 1 1 d . . .
N1 N 0.2640(3) 0.3612(3) 0.5272(3) 0.0182(5) Uani 1 1 d . . .
C2 C 0.2270(4) 0.3505(4) 0.4048(4) 0.0184(6) Uani 1 1 d . . .
H2 H 0.2276 0.2449 0.3969 0.037(12) Uiso 1 1 calc R . .
C3 C 0.1859(4) 0.4858(4) 0.2825(3) 0.0146(6) Uani 1 1 d . . .
C4 C 0.1847(4) 0.6400(3) 0.2944(3) 0.0136(5) Uani 1 1 d . . .
C5 C 0.2235(4) 0.6569(4) 0.4270(3) 0.0151(6) Uani 1 1 d . . .
C6 C 0.2253(4) 0.8096(4) 0.4503(4) 0.0193(6) Uani 1 1 d . . .
H6 H 0.1961 0.9085 0.3767 0.032(11) Uiso 1 1 calc R . .
C7 C 0.2688(4) 0.8144(4) 0.5784(4) 0.0243(7) Uani 1 1 d . . .
H7 H 0.2717 0.9163 0.5916 0.030(11) Uiso 1 1 calc R . .
C8 C 0.3094(4) 0.6702(4) 0.6912(4) 0.0239(7) Uani 1 1 d . . .
H8 H 0.3385 0.6757 0.7797 0.045(13) Uiso 1 1 calc R . .
C9 C 0.3068(4) 0.5220(4) 0.6724(4) 0.0199(6) Uani 1 1 d . . .
H9 H 0.3336 0.4254 0.7487 0.009(8) Uiso 1 1 calc R . .
C10 C 0.2645(4) 0.5120(4) 0.5404(3) 0.0164(6) Uani 1 1 d . . .
C11 C 0.1463(4) 0.2504(4) 0.1590(4) 0.0222(7) Uani 1 1 d . . .
H11A H 0.2673 0.1682 0.1642 0.029(10) Uiso 1 1 calc R . .
H11B H 0.1126 0.2293 0.0769 0.033(11) Uiso 1 1 calc R . .
H11C H 0.0624 0.2377 0.2578 0.043(13) Uiso 1 1 calc R . .
C12 C 0.3768(4) 0.8092(4) 0.0388(4) 0.0201(6) Uani 1 1 d . . .
H12A H 0.4241 0.8308 0.1123 0.040(12) Uiso 1 1 calc R . .
H12B H 0.4540 0.6934 0.0102 0.034(11) Uiso 1 1 calc R . .
C13 C 0.3743(4) 0.9364(4) -0.0986(4) 0.0182(6) Uani 1 1 d . . .
C14 C 0.3654(4) 1.0419(4) -0.2078(4) 0.0215(6) Uani 1 1 d . . .
H14 H 0.3583 1.1265 -0.2955 0.037(12) Uiso 1 1 calc R . .

loop_
_atom_site_aniso_label
_atom_site_aniso_U_11
_atom_site_aniso_U_22
_atom_site_aniso_U_33
_atom_site_aniso_U_23
_atom_site_aniso_U_13
_atom_site_aniso_U_12
Se1 0.01496(18) 0.01721(18) 0.01704(19) 0.00411(11) -0.00564(12) -0.00788(12)
S1 0.0208(4) 0.0205(4) 0.0152(4) -0.0019(3) -0.0047(3) -0.0102(3)
N1 0.0175(12) 0.0224(12) 0.0142(12) 0.0007(10) -0.0023(10) -0.0103(10)
C2 0.0171(14) 0.0168(14) 0.0189(15) -0.0002(11) -0.0006(12) -0.0084(11)
C3 0.0102(12) 0.0184(13) 0.0134(14) -0.0018(11) 0.0000(10) -0.0062(10)
C4 0.0113(13) 0.0170(13) 0.0115(13) 0.0015(10) -0.0010(10) -0.0078(10)
C5 0.0107(12) 0.0182(13) 0.0147(14) -0.0021(11) 0.0001(10) -0.0063(10)
C6 0.0181(14) 0.0223(15) 0.0190(15) -0.0013(12) -0.0024(12) -0.0115(12)
C7 0.0248(16) 0.0282(16) 0.0236(17) -0.0069(13) -0.0017(13) -0.0146(14)
C8 0.0191(15) 0.0365(18) 0.0182(16) -0.0081(13) -0.0054(12) -0.0098(13)
C9 0.0160(14) 0.0280(16) 0.0128(14) -0.0005(12) -0.0014(11) -0.0086(12)
C10 0.0121(13) 0.0211(14) 0.0145(14) -0.0006(11) -0.0011(11) -0.0077(11)
C11 0.0205(15) 0.0167(14) 0.0314(18) -0.0074(13) -0.0074(13) -0.0059(12)
C12 0.0165(14) 0.0216(14) 0.0201(16) 0.0038(12) -0.0037(12) -0.0096(12)
C13 0.0163(14) 0.0229(15) 0.0175(15) -0.0017(12) -0.0031(11) -0.0108(12)
C14 0.0240(16) 0.0232(15) 0.0203(16) 0.0015(12) -0.0058(13) -0.0139(13)

loop_
_atom_type_symbol
_atom_type_description
_atom_type_scat_dispersion_real
_atom_type_scat_dispersion_imag
_atom_type_scat_source
C C 0.0033 0.0016 'International Tables Vol C Tables 4.2.6.8 and 6.1.1.4'
H H 0.0000 0.0000 'International Tables Vol C Tables 4.2.6.8 and 6.1.1.4'
N N 0.0061 0.0033 'International Tables Vol C Tables 4.2.6.8 and 6.1.1.4'
S S 0.1246 0.1234 'International Tables Vol C Tables 4.2.6.8 and 6.1.1.4'
Se Se -0.0929 2.2259 'International Tables Vol C Tables 4.2.6.8 and 6.1.1.4'

loop_
_geom_angle_atom_site_label_1
_geom_angle_atom_site_label_2
_geom_angle_atom_site_label_3
_geom_angle
_geom_angle_site_symmetry_1
_geom_angle_site_symmetry_3
_geom_angle_publ_flag
C4 Se1 C12 95.85(12) . . ?
C3 S1 C11 103.24(15) . . ?
C2 N1 C10 118.6(3) . . ?
N1 C2 C3 124.6(3) . . ?
N1 C2 H2 117.7 . . ?
C3 C2 H2 117.7 . . ?
C4 C3 C2 117.6(3) . . ?
C4 C3 S1 119.3(2) . . ?
C2 C3 S1 123.1(2) . . ?
C3 C4 C5 119.4(3) . . ?
C3 C4 Se1 119.5(2) . . ?
C5 C4 Se1 121.1(2) . . ?
C10 C5 C6 118.6(3) . . ?
C10 C5 C4 117.7(3) . . ?
C6 C5 C4 123.7(3) . . ?
C7 C6 C5 120.3(3) . . ?
C7 C6 H6 119.8 . . ?
C5 C6 H6 119.8 . . ?
C6 C7 C8 121.0(3) . . ?
C6 C7 H7 119.5 . . ?
C8 C7 H7 119.5 . . ?
C9 C8 C7 119.9(3) . . ?
C9 C8 H8 120.1 . . ?
C7 C8 H8 120.1 . . ?
C8 C9 C10 120.6(3) . . ?
C8 C9 H9 119.7 . . ?
C10 C9 H9 119.7 . . ?
N1 C10 C9 118.3(3) . . ?
N1 C10 C5 122.1(3) . . ?
C9 C10 C5 119.6(3) . . ?
S1 C11 H11A 109.5 . . ?
S1 C11 H11B 109.5 . . ?
H11A C11 H11B 109.5 . . ?
S1 C11 H11C 109.5 . . ?
H11A C11 H11C 109.5 . . ?
H11B C11 H11C 109.5 . . ?
C13 C12 Se1 107.5(2) . . ?
C13 C12 H12A 110.2 . . ?
Se1 C12 H12A 110.2 . . ?
C13 C12 H12B 110.2 . . ?
Se1 C12 H12B 110.2 . . ?
H12A C12 H12B 108.5 . . ?
C14 C13 C12 177.5(3) . . ?
C13 C14 H14 180.0 . . ?

loop_
_geom_bond_atom_site_label_1
_geom_bond_atom_site_label_2
_geom_bond_distance
_geom_bond_site_symmetry_2
_geom_bond_publ_flag
Se1 C4 1.921(3) . ?
Se1 C12 1.982(3) . ?
S1 C3 1.758(3) . ?
S1 C11 1.811(3) . ?
N1 C2 1.308(4) . ?
N1 C10 1.369(4) . ?
C2 C3 1.424(4) . ?
C2 H2 0.9500 . ?
C3 C4 1.389(4) . ?
C4 C5 1.430(4) . ?
C5 C10 1.420(4) . ?
C5 C6 1.426(4) . ?
C6 C7 1.370(5) . ?
C6 H6 0.9500 . ?
C7 C8 1.413(5) . ?
C7 H7 0.9500 . ?
C8 C9 1.373(5) . ?
C8 H8 0.9500 . ?
C9 C10 1.417(4) . ?
C9 H9 0.9500 . ?
C11 H11A 0.9800 . ?
C11 H11B 0.9800 . ?
C11 H11C 0.9800 . ?
C12 C13 1.465(4) . ?
C12 H12A 0.9900 . ?
C12 H12B 0.9900 . ?
C13 C14 1.183(4) . ?
C14 H14 0.9500 . ?

loop_
_geom_hbond_atom_site_label_D
_geom_hbond_atom_site_label_H
_geom_hbond_atom_site_label_A
_geom_hbond_distance_DH
_geom_hbond_distance_HA
_geom_hbond_distance_DA
_geom_hbond_angle_DHA
_geom_hbond_site_symmetry_A
C14 H14 N1 0.95 2.30 3.225(4) 164.9 1_564

loop_
_geom_torsion_atom_site_label_1
_geom_torsion_atom_site_label_2
_geom_torsion_atom_site_label_3
_geom_torsion_atom_site_label_4
_geom_torsion
_geom_torsion_site_symmetry_1
_geom_torsion_site_symmetry_2
_geom_torsion_site_symmetry_3
_geom_torsion_site_symmetry_4
_geom_torsion_publ_flag
C10 N1 C2 C3 -0.3(4) . . . . ?
N1 C2 C3 C4 -0.1(4) . . . . ?
N1 C2 C3 S1 179.0(2) . . . . ?
C11 S1 C3 C4 -177.4(2) . . . . ?
C11 S1 C3 C2 3.5(3) . . . . ?
C2 C3 C4 C5 -0.2(4) . . . . ?
S1 C3 C4 C5 -179.4(2) . . . . ?
C2 C3 C4 Se1 -179.4(2) . . . . ?
S1 C3 C4 Se1 1.4(3) . . . . ?
C12 Se1 C4 C3 -103.9(2) . . . . ?
C12 Se1 C4 C5 76.9(2) . . . . ?
C3 C4 C5 C10 0.9(4) . . . . ?
Se1 C4 C5 C10 -179.9(2) . . . . ?
C3 C4 C5 C6 -179.8(3) . . . . ?
Se1 C4 C5 C6 -0.7(4) . . . . ?
C10 C5 C6 C7 1.1(4) . . . . ?
C4 C5 C6 C7 -178.1(3) . . . . ?
C5 C6 C7 C8 -1.2(5) . . . . ?
C6 C7 C8 C9 0.5(5) . . . . ?
C7 C8 C9 C10 0.3(5) . . . . ?
C2 N1 C10 C9 -179.2(3) . . . . ?
C2 N1 C10 C5 1.0(4) . . . . ?
C8 C9 C10 N1 179.9(3) . . . . ?
C8 C9 C10 C5 -0.3(4) . . . . ?
C6 C5 C10 N1 179.4(3) . . . . ?
C4 C5 C10 N1 -1.4(4) . . . . ?
C6 C5 C10 C9 -0.4(4) . . . . ?
C4 C5 C10 C9 178.9(3) . . . . ?
C4 Se1 C12 C13 176.3(2) . . . . ?
Se1 C12 C13 C14 12(8) . . . . ?

loop_
_cod_related_entry_id
_cod_related_entry_database
_cod_related_entry_code
1 ChemSpider 4416248
